data_1563408
loop_
_publ_author_name
'Chen, Kuei-Bo'
'Lee, Chi-Shen'

_publ_section_title
;
 Synthesis and phase width of new quaternary selenides
 PbxSn6&#x2212;xBi2Se9 (x=0--4.36)
;
_journal_issue 11
_journal_name_full 'Journal of Solid State Chemistry'
_journal_page_first 2616
_journal_page_last 2622
_journal_paper_doi 10.1016/j.jssc.2010.08.034
_journal_volume 183
_journal_year 2010
_chemical_formula_moiety 'Bi2 Se9 Sn6'
_chemical_formula_sum 'Bi2 Se9 Sn6'
_chemical_formula_weight 1840.74
_chemical_name_systematic 'tin bismuth selenium (6/2/9)'
_space_group_IT_number 63
_space_group_name_Hall '-C 2c 2'
_space_group_name_H-M_alt 'C m c m'
_symmetry_cell_setting orthorhombic
_symmetry_Int_Tables_number 63
_symmetry_space_group_name_Hall '-C 2c 2'
_symmetry_space_group_name_H-M 'C m c m'
_atom_sites_solution_hydrogens .
_atom_sites_solution_primary direct
_atom_sites_solution_secondary difmap
_cell_angle_alpha 90.00
_cell_angle_beta 90.00
_cell_angle_gamma 90.00
_cell_formula_units_Z 4
_cell_length_a 4.2058(18)
_cell_length_b 13.903(6)
_cell_length_c 32.120(13)
_cell_measurement_reflns_used 1272
_cell_measurement_temperature 298(2)
_cell_measurement_theta_max 28.28
_cell_measurement_theta_min 2.54
_cell_volume 1878.2(14)
_computing_cell_refinement 'Bruker Smart Apex'
_computing_data_collection 'Bruker Smart Apex'
_computing_data_reduction 'Bruker Smart Apex'
_computing_molecular_graphics 'Bruker Shelxtl'
_computing_publication_material 'Bruker Shelxtl'
_computing_structure_refinement 'SHELXL-97 (Sheldrick, 1997)'
_computing_structure_solution 'SHELXS-97 (Sheldrick, 1990)'
_diffrn_ambient_temperature 298(2)
_diffrn_measured_fraction_theta_full 0.940
_diffrn_measured_fraction_theta_max 0.940
_diffrn_measurement_device_type 'CCD area detector'
_diffrn_measurement_method 'phi and omega scan'
_diffrn_radiation_monochromator graphite
_diffrn_radiation_source 'fine-focus sealed tube'
_diffrn_radiation_type MoK\a
_diffrn_radiation_wavelength 0.71073
_diffrn_reflns_av_R_equivalents 0.0901
_diffrn_reflns_av_sigmaI/netI 0.0811
_diffrn_reflns_limit_h_max 5
_diffrn_reflns_limit_h_min -5
_diffrn_reflns_limit_k_max 16
_diffrn_reflns_limit_k_min -17
_diffrn_reflns_limit_l_max 42
_diffrn_reflns_limit_l_min -42
_diffrn_reflns_number 4772
_diffrn_reflns_theta_full 28.28
_diffrn_reflns_theta_max 28.28
_diffrn_reflns_theta_min 2.54
_exptl_absorpt_coefficient_mu 43.925
_exptl_absorpt_correction_T_max 1
_exptl_absorpt_correction_T_min 0.405856
_exptl_absorpt_correction_type empirical
_exptl_absorpt_process_details
;
 The absorption correction used the SADABS program. 
 Sheldric, G. M. (1996). SADABS. Bruker Area Detector 
 Absorption Correction Software. University of Gottingen, Germany. 
;
_exptl_crystal_colour silver
_exptl_crystal_density_diffrn 6.510
_exptl_crystal_density_method 'not measured'
_exptl_crystal_description chunk
_exptl_crystal_F_000 3088
_exptl_crystal_size_max 0.2
_exptl_crystal_size_mid 0.04
_exptl_crystal_size_min 0.03
_refine_diff_density_max 6.901
_refine_diff_density_min -3.611
_refine_diff_density_rms 0.989
_refine_ls_extinction_coef 0.00038(12)
_refine_ls_extinction_expression Fc^*^=kFc[1+0.001xFc^2^\l^3^/sin(2\q)]^-1/4^
_refine_ls_extinction_method SHELXL
_refine_ls_goodness_of_fit_ref 1.344
_refine_ls_hydrogen_treatment .
_refine_ls_matrix_type full
_refine_ls_number_parameters 56
_refine_ls_number_reflns 1272
_refine_ls_number_restraints 0
_refine_ls_restrained_S_all 1.344
_refine_ls_R_factor_all 0.1422
_refine_ls_R_factor_gt 0.0938
_refine_ls_shift/su_max 0.000
_refine_ls_shift/su_mean 0.000
_refine_ls_structure_factor_coef Fsqd
_refine_ls_weighting_details 'calc w=1/[\s^2^(Fo^2^)+(0.1204P)^2^+0.0000P] where P=(Fo^2^+2Fc^2^)/3'
_refine_ls_weighting_scheme calc
_refine_ls_wR_factor_gt 0.2685
_refine_ls_wR_factor_ref 0.2877
_reflns_number_gt 707
_reflns_number_total 1272
_reflns_threshold_expression >2sigma(I)
_cod_data_source_file JSSC-2010-183-2616.cif
_cod_data_source_block Sn6Bi2Se9
_cod_depositor_comments
;
The following automatic conversions were performed:

data item '_geom_bond_publ_flag' value 'No' was changed to 'no' in
accordance with the built-in table derived from the CIF Core
dictionary named 'cif_core.dic' version 2.4.5 last updated on
2014-11-21 (22 times).

data item '_geom_bond_publ_flag' value 'Yes' was changed to 'yes' in
accordance with the built-in table derived from the CIF Core
dictionary named 'cif_core.dic' version 2.4.5 last updated on
2014-11-21 (25 times).

Automatic conversion script
Id: cif_fix_values 8369 2020-08-20 11:38:08Z andrius 
;
_cod_database_code 1563408

loop_
_symmetry_equiv_pos_as_xyz
'x, y, z'
'-x, -y, z+1/2'
'-x, y, -z+1/2'
'x, -y, -z'
'x+1/2, y+1/2, z'
'-x+1/2, -y+1/2, z+1/2'
'-x+1/2, y+1/2, -z+1/2'
'x+1/2, -y+1/2, -z'
'-x, -y, -z'
'x, y, -z-1/2'
'x, -y, z-1/2'
'-x, y, z'
'-x+1/2, -y+1/2, -z'
'x+1/2, y+1/2, -z-1/2'
'x+1/2, -y+1/2, z-1/2'
'-x+1/2, y+1/2, z'

loop_
_atom_site_label
_atom_site_type_symbol
_atom_site_fract_x
_atom_site_fract_y
_atom_site_fract_z
_atom_site_U_iso_or_equiv
_atom_site_adp_type
_atom_site_occupancy
_atom_site_symmetry_multiplicity
_atom_site_calc_flag
_atom_site_refinement_flags
_atom_site_disorder_assembly
_atom_site_disorder_group
Bi1 Bi 0.0000 0.0000 0.5000 0.0252(9) Uani 0.40 4 d SP . .
Sn1 Sn 0.0000 0.0000 0.5000 0.0252(9) Uani 0.60 4 d SP . .
Sn2 Sn -0.5000 -0.2296(2) 0.44257(8) 0.0242(8) Uani 1 2 d S . .
Bi3 Bi -0.5000 -0.04467(15) 0.61803(6) 0.0224(7) Uani 0.60 2 d SP . .
Sn3 Sn -0.5000 -0.04467(15) 0.61803(6) 0.0224(7) Uani 0.40 2 d SP . .
Bi4 Bi 0.0000 0.17689(19) 0.67315(7) 0.0201(7) Uani 0.15 2 d SP . .
Sn4 Sn 0.0000 0.17689(19) 0.67315(7) 0.0201(7) Uani 0.85 2 d SP . .
Bi5 Bi -0.5000 0.4109(6) 0.7500 0.097(3) Uani 0.10 4 d SP . .
Sn5 Sn -0.5000 0.4109(6) 0.7500 0.097(3) Uani 0.90 4 d SP . .
Se6 Se -0.5000 -0.1377(3) 0.52696(12) 0.0227(10) Uani 1 2 d S . .
Se7 Se 0.0000 0.0909(3) 0.58405(11) 0.0216(10) Uani 1 2 d S . .
Se8 Se 0.0000 0.2716(5) 0.7500 0.0250(15) Uani 1 4 d S . .
Se9 Se -0.5000 -0.3231(4) 0.35468(15) 0.0310(12) Uani 1 2 d S . .
Se10 Se -0.5000 0.0443(3) 0.69570(12) 0.0243(11) Uani 1 2 d S . .

loop_
_atom_site_aniso_label
_atom_site_aniso_U_11
_atom_site_aniso_U_22
_atom_site_aniso_U_33
_atom_site_aniso_U_23
_atom_site_aniso_U_13
_atom_site_aniso_U_12
Bi1 0.0212(19) 0.0216(19) 0.0327(16) -0.0020(12) 0.000 0.000
Sn1 0.0212(19) 0.0216(19) 0.0327(16) -0.0020(12) 0.000 0.000
Sn2 0.0182(18) 0.0166(17) 0.0377(16) 0.0006(11) 0.000 0.000
Bi3 0.0195(12) 0.0140(11) 0.0337(10) -0.0016(7) 0.000 0.000
Sn3 0.0195(12) 0.0140(11) 0.0337(10) -0.0016(7) 0.000 0.000
Bi4 0.0164(15) 0.0121(13) 0.0319(13) -0.0004(9) 0.000 0.000
Sn4 0.0164(15) 0.0121(13) 0.0319(13) -0.0004(9) 0.000 0.000
Bi5 0.032(4) 0.032(4) 0.227(10) 0.000 0.000 0.000
Sn5 0.032(4) 0.032(4) 0.227(10) 0.000 0.000 0.000
Se6 0.018(2) 0.016(2) 0.034(2) 0.0004(16) 0.000 0.000
Se7 0.020(2) 0.018(2) 0.0268(18) 0.0014(16) 0.000 0.000
Se8 0.026(4) 0.024(4) 0.024(3) 0.000 0.000 0.000
Se9 0.017(3) 0.018(3) 0.058(3) 0.013(2) 0.000 0.000
Se10 0.021(3) 0.020(3) 0.031(2) 0.0008(16) 0.000 0.000

loop_
_atom_type_symbol
_atom_type_description
_atom_type_scat_dispersion_real
_atom_type_scat_dispersion_imag
_atom_type_scat_source
Se Se -0.0929 2.2259 'International Tables Vol C Tables 4.2.6.8 and 6.1.1.4'
Sn Sn -0.6537 1.4246 'International Tables Vol C Tables 4.2.6.8 and 6.1.1.4'
Bi Bi -4.1077 10.2566 'International Tables Vol C Tables 4.2.6.8 and 6.1.1.4'

loop_
_geom_angle_atom_site_label_1
_geom_angle_atom_site_label_2
_geom_angle_atom_site_label_3
_geom_angle
_geom_angle_site_symmetry_1
_geom_angle_site_symmetry_3
Se6 Bi1 Se6 180.00(13) 9_556 .
Se6 Bi1 Se6 90.06(12) 9_556 9_456
Se6 Bi1 Se6 89.94(12) . 9_456
Se6 Bi1 Se6 89.94(12) 9_556 1_655
Se6 Bi1 Se6 90.06(12) . 1_655
Se6 Bi1 Se6 180.00(14) 9_456 1_655
Se6 Bi1 Se7 90.52(10) 9_556 9_556
Se6 Bi1 Se7 89.48(10) . 9_556
Se6 Bi1 Se7 90.52(10) 9_456 9_556
Se6 Bi1 Se7 89.48(10) 1_655 9_556
Se6 Bi1 Se7 89.48(10) 9_556 .
Se6 Bi1 Se7 90.52(10) . .
Se6 Bi1 Se7 89.48(10) 9_456 .
Se6 Bi1 Se7 90.52(10) 1_655 .
Se7 Bi1 Se7 180.0 9_556 .
Se6 Sn2 Se6 90.37(15) 13_346 13_446
Se6 Sn2 Se7 177.15(15) 13_346 9_556
Se6 Sn2 Se7 89.84(9) 13_446 9_556
Se6 Sn2 Se7 89.84(9) 13_346 9_456
Se6 Sn2 Se7 177.15(15) 13_446 9_456
Se7 Sn2 Se7 89.82(15) 9_556 9_456
Se6 Sn2 Se6 88.11(12) 13_346 .
Se6 Sn2 Se6 88.11(12) 13_446 .
Se7 Sn2 Se6 89.06(12) 9_556 .
Se7 Sn2 Se6 89.06(12) 9_456 .
Se10 Bi3 Se9 90.61(13) . 13_346
Se10 Bi3 Se9 90.61(13) . 13_446
Se9 Bi3 Se9 91.82(15) 13_346 13_446
Se10 Bi3 Se7 92.67(11) . .
Se9 Bi3 Se7 176.24(13) 13_346 .
Se9 Bi3 Se7 90.00(9) 13_446 .
Se10 Bi3 Se7 92.67(11) . 1_455
Se9 Bi3 Se7 90.00(9) 13_346 1_455
Se9 Bi3 Se7 176.24(13) 13_446 1_455
Se7 Bi3 Se7 88.00(13) . 1_455
Se10 Bi3 Se6 177.48(15) . .
Se9 Bi3 Se6 91.14(12) 13_346 .
Se9 Bi3 Se6 91.14(12) 13_446 .
Se7 Bi3 Se6 85.52(10) . .
Se7 Bi3 Se6 85.52(10) 1_455 .
Se8 Bi4 Se10 94.55(13) . .
Se8 Bi4 Se10 94.55(13) . 1_655
Se10 Bi4 Se10 93.42(16) . 1_655
Se8 Bi4 Se9 86.84(14) . 9_556
Se10 Bi4 Se9 176.35(12) . 9_556
Se10 Bi4 Se9 89.82(10) 1_655 9_556
Se8 Bi4 Se9 86.84(14) . 9_456
Se10 Bi4 Se9 89.82(10) . 9_456
Se10 Bi4 Se9 176.35(12) 1_655 9_456
Se9 Bi4 Se9 86.88(14) 9_556 9_456
Se8 Bi4 Se7 174.59(18) . .
Se10 Bi4 Se7 89.16(11) . .
Se10 Bi4 Se7 89.16(11) 1_655 .
Se9 Bi4 Se7 89.23(12) 9_556 .
Se9 Bi4 Se7 89.23(12) 9_456 .
Se8 Bi5 Se8 94.7(3) 1_455 .
Sn2 Se6 Sn2 90.37(15) 13_346 13_446
Sn2 Se6 Bi1 177.47(17) 13_346 .
Sn2 Se6 Bi1 89.73(5) 13_446 .
Sn2 Se6 Sn1 89.73(5) 13_346 1_455
Sn2 Se6 Sn1 177.47(17) 13_446 1_455
Bi1 Se6 Sn1 90.06(12) . 1_455
Sn2 Se6 Bi1 89.73(5) 13_346 1_455
Sn2 Se6 Bi1 177.47(17) 13_446 1_455
Bi1 Se6 Bi1 90.06(12) . 1_455
Sn2 Se6 Sn2 91.89(12) 13_346 .
Sn2 Se6 Sn2 91.89(12) 13_446 .
Bi1 Se6 Sn2 90.63(10) . .
Sn1 Se6 Sn2 90.63(10) 1_455 .
Bi1 Se6 Sn2 90.63(10) 1_455 .
Sn2 Se6 Bi3 87.12(11) 13_346 .
Sn2 Se6 Bi3 87.12(11) 13_446 .
Bi1 Se6 Bi3 90.35(10) . .
Sn1 Se6 Bi3 90.35(10) 1_455 .
Bi1 Se6 Bi3 90.35(10) 1_455 .
Sn2 Se6 Bi3 178.60(17) . .
Sn2 Se7 Sn2 89.82(15) 9_556 9_456
Sn2 Se7 Bi1 90.82(10) 9_556 .
Sn2 Se7 Bi1 90.82(10) 9_456 .
Sn2 Se7 Bi3 175.51(15) 9_556 .
Sn2 Se7 Bi3 90.92(6) 9_456 .
Bi1 Se7 Bi3 93.59(11) . .
Sn2 Se7 Sn3 90.92(6) 9_556 1_655
Sn2 Se7 Sn3 175.51(15) 9_456 1_655
Bi1 Se7 Sn3 93.59(11) . 1_655
Bi3 Se7 Sn3 88.00(13) . 1_655
Sn2 Se7 Bi3 90.92(6) 9_556 1_655
Sn2 Se7 Bi3 175.51(15) 9_456 1_655
Bi1 Se7 Bi3 93.59(11) . 1_655
Bi3 Se7 Bi3 88.00(13) . 1_655
Sn2 Se7 Bi4 90.88(12) 9_556 .
Sn2 Se7 Bi4 90.88(12) 9_456 .
Bi1 Se7 Bi4 177.60(17) . .
Bi3 Se7 Bi4 84.69(10) . .
Sn3 Se7 Bi4 84.69(10) 1_655 .
Bi3 Se7 Bi4 84.69(10) 1_655 .
Bi4 Se8 Sn4 123.8(3) . 10_557
Bi4 Se8 Bi4 123.8(3) . 10_557
Bi4 Se8 Sn5 108.60(7) . 1_655
Sn4 Se8 Sn5 108.60(7) 10_557 1_655
Bi4 Se8 Sn5 108.60(7) 10_557 1_655
Bi4 Se8 Bi5 108.60(7) . 1_655
Sn4 Se8 Bi5 108.60(7) 10_557 1_655
Bi4 Se8 Bi5 108.60(7) 10_557 1_655
Bi4 Se8 Bi5 108.60(7) . .
Sn4 Se8 Bi5 108.60(7) 10_557 .
Bi4 Se8 Bi5 108.60(7) 10_557 .
Sn5 Se8 Bi5 94.7(3) 1_655 .
Bi5 Se8 Bi5 94.7(3) 1_655 .
Sn3 Se9 Sn3 91.82(15) 13_346 13_446
Bi3 Se9 Sn3 91.82(15) 13_346 13_446
Sn3 Se9 Bi3 91.82(15) 13_346 13_446
Bi3 Se9 Bi3 91.82(15) 13_346 13_446
Sn3 Se9 Sn4 177.24(16) 13_346 9_556
Bi3 Se9 Sn4 177.24(16) 13_346 9_556
Sn3 Se9 Sn4 90.63(6) 13_446 9_556
Bi3 Se9 Sn4 90.63(6) 13_446 9_556
Sn3 Se9 Bi4 177.24(16) 13_346 9_556
Bi3 Se9 Bi4 177.24(16) 13_346 9_556
Sn3 Se9 Bi4 90.63(6) 13_446 9_556
Bi3 Se9 Bi4 90.63(6) 13_446 9_556
Sn3 Se9 Bi4 90.63(6) 13_346 9_456
Bi3 Se9 Bi4 90.63(6) 13_346 9_456
Sn3 Se9 Bi4 177.24(16) 13_446 9_456
Bi3 Se9 Bi4 177.24(16) 13_446 9_456
Sn4 Se9 Bi4 86.88(14) 9_556 9_456
Bi4 Se9 Bi4 86.88(14) 9_556 9_456
Sn3 Se9 Sn4 90.63(6) 13_346 9_456
Bi3 Se9 Sn4 90.63(6) 13_346 9_456
Sn3 Se9 Sn4 177.24(16) 13_446 9_456
Bi3 Se9 Sn4 177.24(16) 13_446 9_456
Sn4 Se9 Sn4 86.88(14) 9_556 9_456
Bi4 Se9 Sn4 86.88(14) 9_556 9_456
Bi3 Se10 Bi4 93.37(11) . .
Bi3 Se10 Sn4 93.37(11) . 1_455
Bi4 Se10 Sn4 93.42(16) . 1_455
Bi3 Se10 Bi4 93.37(11) . 1_455
Bi4 Se10 Bi4 93.42(16) . 1_455

loop_
_geom_bond_atom_site_label_1
_geom_bond_atom_site_label_2
_geom_bond_distance
_geom_bond_site_symmetry_2
_geom_bond_publ_flag
Bi1 Se6 2.972(3) 9_556 yes
Bi1 Se6 2.972(3) . yes
Bi1 Se6 2.972(3) 9_456 yes
Bi1 Se6 2.972(3) 1_655 yes
Bi1 Se7 2.981(4) 9_556 yes
Bi1 Se7 2.981(4) . yes
Sn2 Se6 2.964(4) 13_346 yes
Sn2 Se6 2.964(4) 13_446 yes
Sn2 Se7 2.979(4) 9_556 yes
Sn2 Se7 2.979(4) 9_456 yes
Sn2 Se6 2.997(5) . yes
Bi3 Se10 2.785(5) . yes
Bi3 Se9 2.928(4) 13_346 yes
Bi3 Se9 2.928(4) 13_446 yes
Bi3 Se7 3.027(4) . yes
Bi3 Se7 3.027(4) 1_455 yes
Bi3 Se6 3.198(5) . yes
Bi4 Se8 2.798(4) . yes
Bi4 Se10 2.889(4) . yes
Bi4 Se10 2.889(4) 1_655 yes
Bi4 Se9 3.058(4) 9_556 yes
Bi4 Se9 3.058(4) 9_456 yes
Bi4 Se7 3.102(5) . yes
Bi5 Se8 2.858(7) 1_455 yes
Bi5 Se8 2.858(7) . yes
Se6 Sn2 2.964(4) 13_346 no
Se6 Sn2 2.964(4) 13_446 no
Se6 Sn1 2.972(3) 1_455 no
Se6 Bi1 2.972(3) 1_455 no
Se7 Sn2 2.979(4) 9_556 no
Se7 Sn2 2.979(4) 9_456 no
Se7 Sn3 3.027(4) 1_655 no
Se7 Bi3 3.027(4) 1_655 no
Se8 Sn4 2.798(4) 10_557 no
Se8 Bi4 2.798(4) 10_557 no
Se8 Sn5 2.858(7) 1_655 no
Se8 Bi5 2.858(7) 1_655 no
Se9 Sn3 2.928(4) 13_346 no
Se9 Bi3 2.928(4) 13_346 no
Se9 Sn3 2.928(4) 13_446 no
Se9 Bi3 2.928(4) 13_446 no
Se9 Sn4 3.058(4) 9_556 no
Se9 Bi4 3.058(4) 9_556 no
Se9 Bi4 3.058(4) 9_456 no
Se9 Sn4 3.058(4) 9_456 no
Se10 Sn4 2.889(4) 1_455 no
Se10 Bi4 2.889(4) 1_455 no
